data_4312565
loop_
_publ_author_name
'David V. Partyka'
'Richard J. Staples'
'R. H. Holm'

_publ_section_title
;
 Nucleophilic Reactivity and Oxo/Sulfido Substitution Reactions of MVIO3
 Groups (M = Mo, W)
;
_journal_name_full 'Inorganic Chemistry'
_journal_page_first 7877
_journal_page_last 7886
_journal_paper_doi 10.1021/ic030185l
_journal_volume 42
_journal_year 2003
_chemical_formula_sum 'C16 H34 F3 N3 O6 S W'
_chemical_formula_weight 637.37
_chemical_name_systematic
;
  ?
;
_space_group_IT_number 33
_symmetry_cell_setting orthorhombic
_symmetry_space_group_name_Hall 'P 2c -2n'
_symmetry_space_group_name_H-M 'P n a 21'
_atom_sites_solution_hydrogens geom
_atom_sites_solution_primary direct
_atom_sites_solution_secondary difmap
_audit_creation_method SHELXL-97
_cell_angle_alpha 90.00
_cell_angle_beta 90.00
_cell_angle_gamma 90.00
_cell_formula_units_Z 4
_cell_length_a 13.1832(13)
_cell_length_b 15.6160(16)
_cell_length_c 11.3168(10)
_cell_measurement_temperature 293(2)
_cell_volume 2329.8(4)
_computing_cell_refinement 'Bruker SMART'
_computing_data_collection 'Bruker SMART'
_computing_data_reduction 'Bruker SAINT'
_computing_molecular_graphics 'Bruker SHELXTL'
_computing_publication_material 'Bruker SHELXTL'
_computing_structure_refinement 'SHELXL-97 (Sheldrick, 1997)'
_computing_structure_solution 'SHELXS-97 (Sheldrick, 1990)'
_diffrn_ambient_temperature 293(2)
_diffrn_measured_fraction_theta_full 1.000
_diffrn_measured_fraction_theta_max 1.000
_diffrn_measurement_device_type 'CCD area detector'
_diffrn_measurement_method 'phi and omega scans'
_diffrn_radiation_monochromator graphite
_diffrn_radiation_source 'fine-focus sealed tube'
_diffrn_radiation_type MoK\a
_diffrn_radiation_wavelength 0.71073
_diffrn_reflns_av_R_equivalents 0.0670
_diffrn_reflns_av_sigmaI/netI 0.1097
_diffrn_reflns_limit_h_max 17
_diffrn_reflns_limit_h_min -16
_diffrn_reflns_limit_k_max 16
_diffrn_reflns_limit_k_min -20
_diffrn_reflns_limit_l_max 10
_diffrn_reflns_limit_l_min -15
_diffrn_reflns_number 15013
_diffrn_reflns_theta_full 28.30
_diffrn_reflns_theta_max 28.30
_diffrn_reflns_theta_min 2.02
_exptl_absorpt_coefficient_mu 5.107
_exptl_absorpt_correction_type none
_exptl_crystal_density_diffrn 1.817
_exptl_crystal_density_method 'not measured'
_exptl_crystal_F_000 1264
_refine_diff_density_max 1.431
_refine_diff_density_min -1.183
_refine_diff_density_rms 0.124
_refine_ls_abs_structure_details 'Flack H D (1983), Acta Cryst. A39, 876-881'
_refine_ls_abs_structure_Flack 0.52(3)
_refine_ls_extinction_method none
_refine_ls_goodness_of_fit_ref 0.847
_refine_ls_hydrogen_treatment mixed
_refine_ls_matrix_type full
_refine_ls_number_parameters 282
_refine_ls_number_reflns 5201
_refine_ls_number_restraints 1
_refine_ls_restrained_S_all 0.847
_refine_ls_R_factor_all 0.0921
_refine_ls_R_factor_gt 0.0426
_refine_ls_shift/su_max 6.469
_refine_ls_shift/su_mean 0.300
_refine_ls_structure_factor_coef Fsqd
_refine_ls_weighting_details 'calc w=1/[\s^2^(Fo^2^)+(0.0196P)^2^+0.0000P] where P=(Fo^2^+2Fc^2^)/3'
_refine_ls_weighting_scheme calc
_refine_ls_wR_factor_gt 0.0684
_refine_ls_wR_factor_ref 0.0779
_reflns_number_gt 2959
_reflns_number_total 5201
_reflns_threshold_expression >2sigma(I)
_cod_data_source_file ic030185l_10.cif
_cod_data_source_block Compound16
_cod_depositor_comments
;
The following automatic conversions were performed:

'_symmetry_cell_setting' value 'Orthorhombic' changed to
'orthorhombic' according to the built-in table from CIF Core
dictionary named 'cif_core.dic' version 2.4.1 from 2010-06-29.

Automatic conversion script
Id: cif_fix_values 1646 2011-03-28 12:23:43Z adriana 
;
_cod_database_code 4312565

loop_
_symmetry_equiv_pos_as_xyz
'x, y, z'
'-x, -y, z+1/2'
'x+1/2, -y+1/2, z'
'-x+1/2, y+1/2, z+1/2'

loop_
_atom_site_label
_atom_site_type_symbol
_atom_site_fract_x
_atom_site_fract_y
_atom_site_fract_z
_atom_site_U_iso_or_equiv
_atom_site_adp_type
_atom_site_occupancy
_atom_site_symmetry_multiplicity
_atom_site_calc_flag
_atom_site_refinement_flags
_atom_site_disorder_assembly
_atom_site_disorder_group
W1 W 0.54037(2) 0.32716(2) 0.2415(4) 0.04322(12) Uani 1 1 d . . .
S1 S 0.7417(2) 0.54528(18) 0.2506(13) 0.122(2) Uani 1 1 d . . .
O1 O 0.6162(4) 0.2382(3) 0.237(2) 0.0533(19) Uani 1 1 d . . .
N1 N 0.3761(4) 0.3865(4) 0.238(2) 0.0268(16) Uani 1 1 d . . .
O3 O 0.5757(13) 0.3862(13) 0.3596(17) 0.059(5) Uani 1 1 d . . .
O2 O 0.5769(12) 0.3921(14) 0.1125(16) 0.053(5) Uani 1 1 d . . .
N3 N 0.4087(11) 0.2588(12) 0.1385(16) 0.026(4) Uani 1 1 d . . .
N2 N 0.4127(13) 0.2632(12) 0.3424(16) 0.033(5) Uani 1 1 d . . .
C2 C 0.3789(5) 0.2101(5) 0.2481(19) 0.031(3) Uani 1 1 d . . .
H2A H 0.3061 0.2018 0.2514 0.037 Uiso 1 1 calc R . .
H2B H 0.4120 0.1546 0.2506 0.037 Uiso 1 1 calc R . .
C1 C 0.3451(10) 0.3370(10) 0.3525(15) 0.011(3) Uani 1 1 d . . .
H1A H 0.3585 0.3700 0.4234 0.013 Uiso 1 1 calc R . .
H1B H 0.2743 0.3201 0.3510 0.013 Uiso 1 1 calc R . .
C3 C 0.3444(15) 0.3390(14) 0.1485(19) 0.054(7) Uani 1 1 d . . .
H3A H 0.3491 0.3718 0.0759 0.065 Uiso 1 1 calc R . .
H3B H 0.2740 0.3233 0.1604 0.065 Uiso 1 1 calc R . .
O4 O 0.7930(5) 0.4683(4) 0.240(3) 0.083(2) Uani 1 1 d . . .
C4 C 0.3414(5) 0.4798(5) 0.243(3) 0.036(2) Uani 1 1 d . . .
C5 C 0.413(2) 0.2060(18) 0.458(2) 0.034(5) Uani 1 1 d . . .
C10 C 0.4635(14) 0.262(2) 0.554(2) 0.050(7) Uani 1 1 d . . .
H10A H 0.4778 0.2272 0.6225 0.075 Uiso 1 1 calc R . .
H10B H 0.4184 0.3075 0.5763 0.075 Uiso 1 1 calc R . .
H10C H 0.5256 0.2855 0.5245 0.075 Uiso 1 1 calc R . .
C15 C 0.4654(17) 0.275(2) -0.068(2) 0.055(8) Uani 1 1 d . . .
H15A H 0.4325 0.3298 -0.0661 0.082 Uiso 1 1 calc R . .
H15B H 0.4579 0.2505 -0.1457 0.082 Uiso 1 1 calc R . .
H15C H 0.5362 0.2820 -0.0509 0.082 Uiso 1 1 calc R . .
C6 C 0.420(2) 0.2186(19) 0.019(2) 0.045(7) Uani 1 1 d . . .
C8 C 0.3841(15) 0.5312(14) 0.3518(17) 0.041(5) Uani 1 1 d . . .
H8A H 0.4568 0.5296 0.3506 0.061 Uiso 1 1 calc R . .
H8B H 0.3599 0.5057 0.4236 0.061 Uiso 1 1 calc R . .
H8C H 0.3615 0.5895 0.3475 0.061 Uiso 1 1 calc R . .
C7 C 0.3821(19) 0.5181(16) 0.137(2) 0.075(8) Uani 1 1 d . . .
H7A H 0.4521 0.5023 0.1286 0.112 Uiso 1 1 calc R . .
H7B H 0.3767 0.5793 0.1423 0.112 Uiso 1 1 calc R . .
H7C H 0.3447 0.4982 0.0697 0.112 Uiso 1 1 calc R . .
C14 C 0.485(2) 0.1298(19) 0.042(3) 0.074(9) Uani 1 1 d . . .
H14A H 0.5044 0.1051 -0.0323 0.111 Uiso 1 1 calc R . .
H14B H 0.4440 0.0897 0.0851 0.111 Uiso 1 1 calc R . .
H14C H 0.5448 0.1430 0.0871 0.111 Uiso 1 1 calc R . .
C12 C 0.4715(18) 0.135(2) 0.446(3) 0.062(9) Uani 1 1 d . . .
H12A H 0.4734 0.1042 0.5192 0.093 Uiso 1 1 calc R . .
H12B H 0.5391 0.1512 0.4238 0.093 Uiso 1 1 calc R . .
H12C H 0.4434 0.0986 0.3854 0.093 Uiso 1 1 calc R . .
C11 C 0.3140(18) 0.1850(19) 0.4958(19) 0.077(9) Uani 1 1 d . . .
H11A H 0.2824 0.1484 0.4384 0.115 Uiso 1 1 calc R . .
H11B H 0.2749 0.2364 0.5045 0.115 Uiso 1 1 calc R . .
H11C H 0.3175 0.1558 0.5704 0.115 Uiso 1 1 calc R . .
C13 C 0.3046(14) 0.188(2) -0.015(2) 0.070(10) Uani 1 1 d . . .
H13A H 0.2626 0.2375 -0.0267 0.104 Uiso 1 1 calc R . .
H13B H 0.2775 0.1544 0.0490 0.104 Uiso 1 1 calc R . .
H13C H 0.3061 0.1543 -0.0854 0.104 Uiso 1 1 calc R . .
C9 C 0.2251(6) 0.4828(5) 0.242(3) 0.066(3) Uani 1 1 d . . .
H9A H 0.2030 0.5410 0.2328 0.099 Uiso 1 1 calc R . .
H9B H 0.1995 0.4601 0.3148 0.099 Uiso 1 1 calc R . .
H9C H 0.2001 0.4491 0.1771 0.099 Uiso 1 1 calc R . .
F1 F 0.9138(4) 0.6165(5) 0.242(2) 0.127(3) Uani 1 1 d . . .
F2 F 0.7865(7) 0.7012(5) 0.250(2) 0.147(4) Uani 1 1 d . . .
C16 C 0.8145(10) 0.6226(11) 0.2015(11) 0.082(5) Uani 1 1 d . . .
O5 O 0.6466(5) 0.5513(5) 0.263(4) 0.129(8) Uani 1 1 d . . .
O6 O 0.7371(10) 0.5787(6) 0.3876(9) 0.085(3) Uani 1 1 d . . .
H6 H 0.7842 0.5578 0.4250 0.127 Uiso 1 1 calc R . .
F3 F 0.8135(7) 0.6088(7) 0.0812(8) 0.115(4) Uani 1 1 d . . .

loop_
_atom_site_aniso_label
_atom_site_aniso_U_11
_atom_site_aniso_U_22
_atom_site_aniso_U_33
_atom_site_aniso_U_23
_atom_site_aniso_U_13
_atom_site_aniso_U_12
W1 0.01935(13) 0.03229(17) 0.0780(3) -0.0020(10) -0.0071(7) -0.00289(17)
S1 0.0526(18) 0.0335(17) 0.280(7) 0.007(6) 0.076(5) 0.0022(14)
O1 0.022(3) 0.053(4) 0.085(5) 0.011(12) -0.022(10) 0.002(2)
N1 0.019(3) 0.036(4) 0.025(4) -0.019(12) 0.002(11) -0.003(3)
O3 0.040(8) 0.045(10) 0.091(13) -0.006(9) -0.019(8) -0.007(8)
O2 0.030(8) 0.068(13) 0.061(11) 0.042(9) 0.020(7) 0.004(8)
N3 0.012(7) 0.033(10) 0.032(10) -0.015(8) -0.006(6) 0.008(6)
N2 0.045(10) 0.027(10) 0.029(10) -0.010(8) -0.009(7) -0.018(7)
C2 0.031(4) 0.027(5) 0.034(6) 0.043(9) 0.007(9) 0.001(3)
C1 0.009(6) 0.017(8) 0.007(6) 0.010(6) 0.013(4) 0.011(6)
C3 0.045(11) 0.049(14) 0.069(15) 0.014(11) 0.019(9) -0.008(10)
O4 0.080(5) 0.046(4) 0.124(6) -0.009(18) 0.021(17) 0.025(4)
C4 0.033(4) 0.022(5) 0.051(6) 0.029(12) 0.014(13) 0.003(3)
C5 0.050(11) 0.026(9) 0.026(11) 0.003(7) -0.021(9) -0.013(8)
C10 0.050(11) 0.053(13) 0.047(15) 0.013(10) -0.012(10) 0.017(10)
C15 0.098(18) 0.046(11) 0.021(12) -0.004(8) 0.023(10) -0.010(11)
C6 0.047(12) 0.038(13) 0.049(14) -0.024(10) -0.011(10) 0.003(9)
C8 0.054(11) 0.031(10) 0.037(10) -0.012(7) -0.028(8) 0.002(7)
C7 0.098(17) 0.009(8) 0.117(18) 0.027(10) -0.017(14) 0.006(9)
C14 0.122(17) 0.039(14) 0.061(19) -0.015(12) 0.026(15) 0.049(13)
C12 0.073(13) 0.06(2) 0.056(16) 0.008(13) 0.003(12) -0.007(12)
C11 0.12(2) 0.08(2) 0.033(12) 0.017(12) -0.014(12) -0.017(15)
C13 0.040(10) 0.10(3) 0.064(17) -0.047(16) -0.023(11) -0.026(12)
C9 0.040(5) 0.047(6) 0.112(8) 0.00(2) -0.034(18) 0.010(4)
F1 0.061(4) 0.209(9) 0.111(6) 0.070(15) -0.027(11) -0.064(5)
F2 0.198(9) 0.056(5) 0.185(10) -0.070(11) 0.041(16) -0.044(5)
C16 0.080(9) 0.132(15) 0.034(13) 0.014(8) -0.016(7) -0.020(9)
O5 0.030(4) 0.073(6) 0.29(2) -0.032(14) 0.012(11) -0.005(3)
O6 0.099(9) 0.077(7) 0.078(7) -0.037(5) 0.010(7) -0.016(6)
F3 0.123(7) 0.168(10) 0.055(6) 0.026(5) 0.007(5) -0.023(6)

loop_
_atom_type_symbol
_atom_type_description
_atom_type_scat_dispersion_real
_atom_type_scat_dispersion_imag
_atom_type_scat_source
C C 0.0033 0.0016 'International Tables Vol C Tables 4.2.6.8 and 6.1.1.4'
H H 0.0000 0.0000 'International Tables Vol C Tables 4.2.6.8 and 6.1.1.4'
N N 0.0061 0.0033 'International Tables Vol C Tables 4.2.6.8 and 6.1.1.4'
O O 0.0106 0.0060 'International Tables Vol C Tables 4.2.6.8 and 6.1.1.4'
F F 0.0171 0.0103 'International Tables Vol C Tables 4.2.6.8 and 6.1.1.4'
S S 0.1246 0.1234 'International Tables Vol C Tables 4.2.6.8 and 6.1.1.4'
W W -0.8490 6.8722 'International Tables Vol C Tables 4.2.6.8 and 6.1.1.4'

loop_
_geom_angle_atom_site_label_1
_geom_angle_atom_site_label_2
_geom_angle_atom_site_label_3
_geom_angle
_geom_angle_site_symmetry_1
_geom_angle_site_symmetry_3
_geom_angle_publ_flag
O3 W1 O1 107.9(9) . . ?
O3 W1 O2 104.8(3) . . ?
O1 W1 O2 105.6(9) . . ?
O3 W1 N2 92.6(8) . . ?
O1 W1 N2 95.3(7) . . ?
O2 W1 N2 146.8(7) . . ?
O3 W1 N3 147.7(7) . . ?
O1 W1 N3 92.7(6) . . ?
O2 W1 N3 92.9(8) . . ?
N2 W1 N3 60.1(2) . . ?
O3 W1 N1 92.9(8) . . ?
O1 W1 N1 148.8(2) . . ?
O2 W1 N1 90.7(8) . . ?
N2 W1 N1 59.8(6) . . ?
N3 W1 N1 59.5(5) . . ?
O5 S1 O4 123.9(5) . . ?
O5 S1 C16 124.2(10) . . ?
O4 S1 C16 108.9(8) . . ?
O5 S1 O6 80.4(19) . . ?
O4 S1 O6 112.4(16) . . ?
C16 S1 O6 96.2(8) . . ?
C3 N1 C4 117.6(18) . . ?
C3 N1 C1 106.0(7) . . ?
C4 N1 C1 111.6(16) . . ?
C3 N1 W1 94.6(10) . . ?
C4 N1 W1 130.5(4) . . ?
C1 N1 W1 92.0(8) . . ?
C6 N3 C2 123.9(18) . . ?
C6 N3 C3 117.8(19) . . ?
C2 N3 C3 102.1(14) . . ?
C6 N3 W1 124.6(14) . . ?
C2 N3 W1 90.8(10) . . ?
C3 N3 W1 90.0(11) . . ?
C2 N2 C1 109.1(14) . . ?
C2 N2 C5 106.9(16) . . ?
C1 N2 C5 112.5(18) . . ?
C2 N2 W1 96.4(11) . . ?
C1 N2 W1 98.4(11) . . ?
C5 N2 W1 131.5(15) . . ?
N2 C2 N3 104.0(6) . . ?
N2 C1 N1 99.6(11) . . ?
N1 C3 N3 110.1(15) . . ?
C7 C4 N1 104.9(18) . . ?
C7 C4 C9 111(2) . . ?
N1 C4 C9 109.2(6) . . ?
C7 C4 C8 107.8(8) . . ?
N1 C4 C8 113.9(16) . . ?
C9 C4 C8 110(2) . . ?
C12 C5 C11 111(3) . . ?
C12 C5 C10 107(2) . . ?
C11 C5 C10 108(2) . . ?
C12 C5 N2 112(2) . . ?
C11 C5 N2 112(2) . . ?
C10 C5 N2 105(2) . . ?
C15 C6 N3 113(2) . . ?
C15 C6 C14 114(2) . . ?
N3 C6 C14 105(2) . . ?
C15 C6 C13 114(2) . . ?
N3 C6 C13 104.0(19) . . ?
C14 C6 C13 106(2) . . ?
F3 C16 F1 109.1(14) . . ?
F3 C16 F2 121.6(14) . . ?
F1 C16 F2 100.3(14) . . ?
F3 C16 S1 102.4(11) . . ?
F1 C16 S1 112.7(11) . . ?
F2 C16 S1 111.1(11) . . ?

loop_
_geom_bond_atom_site_label_1
_geom_bond_atom_site_label_2
_geom_bond_distance
_geom_bond_site_symmetry_2
_geom_bond_publ_flag
W1 O3 1.69(2) . ?
W1 O1 1.713(5) . ?
W1 O2 1.841(17) . ?
W1 N2 2.266(19) . ?
W1 N3 2.347(17) . ?
W1 N1 2.356(5) . ?
S1 O5 1.265(8) . ?
S1 O4 1.385(6) . ?
S1 C16 1.640(15) . ?
S1 O6 1.637(15) . ?
N1 C3 1.33(3) . ?
N1 C4 1.527(9) . ?
N1 C1 1.56(3) . ?
N3 C6 1.50(3) . ?
N3 C2 1.51(3) . ?
N3 C3 1.52(3) . ?
N2 C2 1.42(3) . ?
N2 C1 1.46(2) . ?
N2 C5 1.58(3) . ?
C4 C7 1.44(3) . ?
C4 C9 1.534(9) . ?
C4 C8 1.57(3) . ?
C5 C12 1.36(4) . ?
C5 C11 1.41(3) . ?
C5 C10 1.55(4) . ?
C15 C6 1.45(4) . ?
C6 C14 1.66(4) . ?
C6 C13 1.63(3) . ?
F1 C16 1.393(14) . ?
F2 C16 1.394(18) . ?
C16 F3 1.378(14) . ?
